data_4517797
loop_
_publ_author_name
'Morad, Viktoriia'
'Yakunin, Sergii'
'Kovalenko, Maksym V.'

_publ_section_title
;
 Supramolecular Approach for Fine-Tuning of the Bright Luminescence from
 Zero-Dimensional Antimony(III) Halides
;
_journal_name_full 'ACS Materials Letters'
_journal_page_first 845
_journal_page_last 852
_journal_paper_doi 10.1021/acsmaterialslett.0c00174
_journal_year 2020
_chemical_formula_moiety 'C28.5 H58.5 Ba1 Br6 N1.5 O13.5 Rb1 Sb1'
_chemical_formula_sum 'C28.5 H58.5 Ba Br6 N1.5 O13.5 Rb Sb'
_chemical_formula_weight 1462.28
_space_group_crystal_system trigonal
_space_group_IT_number 146
_space_group_name_Hall 'R 3'
_space_group_name_H-M_alt 'R 3 :H'
_atom_sites_solution_hydrogens geom
_atom_sites_solution_primary dual
_audit_creation_date 2020-05-27
_audit_creation_method
;
Olex2 1.3
(compiled 2020.02.04 svn.rd84adfe8 for OlexSys, GUI svn.r6032)
;
_cell_angle_alpha 90
_cell_angle_beta 90
_cell_angle_gamma 120
_cell_formula_units_Z 3
_cell_length_a 14.0505(5)
_cell_length_b 14.0505(5)
_cell_length_c 21.0782(8)
_cell_measurement_reflns_used 8381
_cell_measurement_temperature 138(3)
_cell_measurement_theta_max 32.4360
_cell_measurement_theta_min 2.5560
_cell_volume 3603.7(2)
_computing_cell_refinement 'CrysAlisPro 1.171.39.28c (Rigaku OD, 2015)'
_computing_data_collection 'CrysAlisPro 1.171.39.28c (Rigaku OD, 2015)'
_computing_data_reduction 'CrysAlisPro 1.171.39.28c (Rigaku OD, 2015)'
_computing_molecular_graphics OLEX2
_computing_publication_material OLEX2
_computing_structure_refinement 'SHELXL-97 (Sheldrick, 2008)'
_computing_structure_solution 'SHELXS-97 (Sheldrick, 2008)'
_diffrn_ambient_environment N~2~
_diffrn_ambient_temperature 138(3)
_diffrn_detector 'CCD plate'
_diffrn_detector_area_resol_mean 16.0839
_diffrn_detector_type Sapphire3
_diffrn_measured_fraction_theta_full 0.999
_diffrn_measured_fraction_theta_max 0.941
_diffrn_measurement_details
;
List of Runs (angles in degrees, time in seconds):

  # Type    Start    End  Width  t~exp~   \w     \q     \k     \f   Frames
--------------------------------------------------------------------------
  1  \w    -33.00  -5.00   1.00   67.50    --  -25.15 -77.00-150.00   28
  2  \w    -24.00   2.00   1.00   67.50    --  -25.15 -77.00 -30.00   26
  3  \w    -53.00  44.00   1.00   67.50    --  -25.15  77.00  60.00   97
  4  \w    -88.00  -4.00   1.00   67.50    --  -25.15 -77.00 -60.00   84
  5  \w     -6.00  40.00   1.00   67.50    --  -25.15  57.00-150.00   46
  6  \w    -41.00  32.00   1.00   67.50    --   25.62 -57.00 -30.00   73
  7  \w    -25.00  66.00   1.00   67.50    --   25.62 -99.00-180.00   91
  8  \w     30.00  68.00   1.00   67.50    --   25.62  57.00 120.00   38
;
_diffrn_measurement_device 'four-circle diffractometer'
_diffrn_measurement_device_type 'Xcalibur, Sapphire3'
_diffrn_measurement_method '\w scans'
_diffrn_orient_matrix_type 'CrysAlisPro convention (1999,Acta A55,543-557)'
_diffrn_orient_matrix_UB_11 0.0390078000
_diffrn_orient_matrix_UB_12 -0.0177430000
_diffrn_orient_matrix_UB_13 -0.0030234000
_diffrn_orient_matrix_UB_21 -0.0338745000
_diffrn_orient_matrix_UB_22 -0.0469925000
_diffrn_orient_matrix_UB_23 0.0186887000
_diffrn_orient_matrix_UB_31 -0.0269280000
_diffrn_orient_matrix_UB_32 -0.0295967000
_diffrn_orient_matrix_UB_33 -0.0278232000
_diffrn_radiation_monochromator graphite
_diffrn_radiation_probe x-ray
_diffrn_radiation_type 'Mo K\a'
_diffrn_radiation_wavelength 0.71073
_diffrn_radiation_xray_symbol K-L~3~
_diffrn_reflns_av_R_equivalents 0.0212
_diffrn_reflns_av_unetI/netI 0.0237
_diffrn_reflns_Laue_measured_fraction_full 0.999
_diffrn_reflns_Laue_measured_fraction_max 0.941
_diffrn_reflns_limit_h_max 21
_diffrn_reflns_limit_h_min -21
_diffrn_reflns_limit_k_max 21
_diffrn_reflns_limit_k_min -21
_diffrn_reflns_limit_l_max 31
_diffrn_reflns_limit_l_min -28
_diffrn_reflns_number 15370
_diffrn_reflns_point_group_measured_fraction_full 0.997
_diffrn_reflns_point_group_measured_fraction_max 0.897
_diffrn_reflns_theta_full 25.242
_diffrn_reflns_theta_max 32.708
_diffrn_reflns_theta_min 1.932
_diffrn_source 'fine-focus sealed X-ray tube'
_diffrn_source_type 'Enhance (Mo) X-ray Source'
_exptl_absorpt_coefficient_mu 7.426
_exptl_absorpt_correction_T_max 0.91241
_exptl_absorpt_correction_T_min 0.91241
_exptl_absorpt_correction_type sphere
_exptl_absorpt_process_details
;
CrysAlisPro 1.171.39.28c (Rigaku Oxford Diffraction, 2015)
Spherical absorption correction
 using equivalent radius and absorption coefficient.
Empirical absorption correction using spherical harmonics,
 implemented in SCALE3 ABSPACK scaling algorithm.
;
_exptl_crystal_colour 'clear yellowish colourless'
_exptl_crystal_colour_lustre clear
_exptl_crystal_colour_modifier yellowish
_exptl_crystal_colour_primary colourless
_exptl_crystal_density_diffrn 2.021
_exptl_crystal_description rhombohedral
_exptl_crystal_F_000 2106
_exptl_crystal_recrystallization_method 'crystallized from dimethylformamide (solvent) with diethylether (antisolvent)'
_exptl_crystal_size_max 0.2
_exptl_crystal_size_mid 0.2
_exptl_crystal_size_min 0.15
_exptl_crystal_size_rad 0.1
_refine_diff_density_max 0.933
_refine_diff_density_min -0.549
_refine_diff_density_rms 0.101
_refine_ls_abs_structure_details
;
 Refined as an inversion twin.
;
_refine_ls_abs_structure_Flack 0.390(10)
_refine_ls_extinction_method none
_refine_ls_goodness_of_fit_ref 1.062
_refine_ls_hydrogen_treatment constr
_refine_ls_matrix_type full
_refine_ls_number_parameters 155
_refine_ls_number_reflns 5316
_refine_ls_number_restraints 1
_refine_ls_restrained_S_all 1.062
_refine_ls_R_factor_all 0.0324
_refine_ls_R_factor_gt 0.0257
_refine_ls_shift/su_max 0.000
_refine_ls_shift/su_mean 0.000
_refine_ls_structure_factor_coef Fsqd
_refine_ls_weighting_details 'w=1/[\s^2^(Fo^2^)+(0.0272P)^2^+7.9931P] where P=(Fo^2^+2Fc^2^)/3'
_refine_ls_weighting_scheme calc
_refine_ls_wR_factor_gt 0.0596
_refine_ls_wR_factor_ref 0.0618
_reflns_Friedel_coverage 0.907
_reflns_Friedel_fraction_full 0.995
_reflns_Friedel_fraction_max 0.853
_reflns_number_gt 4697
_reflns_number_total 5316
_reflns_threshold_expression 'I > 2\s(I)'
_cod_data_source_file 1997955.cif
_cod_data_source_block 1
_cod_depositor_comments 'Adding full bibliography for 4517797--4517805.cif.'
_cod_original_cell_volume 3603.7(3)
_cod_original_sg_symbol_H-M 'R 3'
_cod_original_formula_sum 'C28.50 H58.50 Ba Br6 N1.50 O13.50 Rb Sb'
_cod_database_code 4517797
_shelx_shelxl_version_number 2018/3
_chemical_oxdiff_formula 'C24 H48 O12 Sb Br6 Rb Ba'
_shelx_space_group_comment
;
The symmetry employed for this shelxl refinement is uniquely defined
by the following loop, which should always be used as a source of
symmetry information in preference to the above space-group names.
They are only intended as comments.
;
_shelx_estimated_absorpt_t_max 0.402
_shelx_estimated_absorpt_t_min 0.318
_reflns_odcompleteness_completeness 100.00
_reflns_odcompleteness_iscentric 1
_reflns_odcompleteness_theta 30.44
_olex2_refinement_description
;
1. Twinned data refinement
 Scales: 0.609(10)
 0.391(10)
2. Fixed Uiso
 At 1.2 times of:
  All C(H) groups, All C(H,H) groups
 At 1.5 times of:
  All C(H,H,H) groups
3. Uiso/Uaniso restraints and constraints
Uiso(O6) = Uiso(C12) = Uiso(N2) = Uiso(C13) = Uiso(C14)
4. Others
 Fixed Sof: O5(0.33333) N1(0.33333) C9(0.33333) H9(0.33333) C10(0.33333)
 H10B(0.33333) H10A(0.33333) H10C(0.33333) C11(0.33333) H11B(0.33333)
 H11A(0.33333) H11C(0.33333) O6(0.16667) N2(0.16667) C12(0.16667) H12(0.16667)
 C13(0.16667) H13C(0.16667) H13A(0.16667) H13B(0.16667) C14(0.16667)
 H14A(0.16667) H14C(0.16667) H14B(0.16667)
5.a Free rotating group:
 O5(N1,C9,C10,C11), O6(N2,C12,C13,C14)
5.b Secondary CH2 refined with riding coordinates:
 C1(H1A,H1B), C2(H2A,H2B), C3(H3A,H3B), C4(H4A,H4B), C5(H5A,H5B), C6(H6A,H6B),
 C7(H7A,H7B), C8(H8A,H8B)
5.c Me refined with riding coordinates:
 C10(H10B,H10A,H10C), C11(H11B,H11A,H11C), C13(H13C,H13A,H13B), C14(H14A,H14C,
 H14B)
5.d Aromatic/amide H refined with riding coordinates:
 C9(H9), C12(H12)
;
_olex2_exptl_crystal_mounting_method tip-mounted
_olex2_submission_special_instructions 'No special instructions were received'
_oxdiff_exptl_absorpt_empirical_details
;
Empirical correction (ABSPACK) includes:
- Absorption correction using spherical harmonics
- Frame scaling
;
_oxdiff_exptl_absorpt_empirical_full_max 1.814
_oxdiff_exptl_absorpt_empirical_full_min 0.731

loop_
_space_group_symop_operation_xyz
'x, y, z'
'-y, x-y, z'
'-x+y, -x, z'
'x+2/3, y+1/3, z+1/3'
'-y+2/3, x-y+1/3, z+1/3'
'-x+y+2/3, -x+1/3, z+1/3'
'x+1/3, y+2/3, z+2/3'
'-y+1/3, x-y+2/3, z+2/3'
'-x+y+1/3, -x+2/3, z+2/3'

loop_
_atom_site_label
_atom_site_type_symbol
_atom_site_fract_x
_atom_site_fract_y
_atom_site_fract_z
_atom_site_U_iso_or_equiv
_atom_site_adp_type
_atom_site_occupancy
_atom_site_site_symmetry_order
_atom_site_calc_flag
_atom_site_refinement_flags_posn
_atom_site_refinement_flags_adp
_atom_site_refinement_flags_occupancy
_atom_site_disorder_assembly
_atom_site_disorder_group
Ba1 Ba 0.333333 0.666667 0.71820(3) 0.0277(2) Uani 1 3 d S T P . .
Sb1 Sb 0.333333 0.666667 0.51016(5) 0.01784(8) Uani 1 3 d S T P . .
Br1 Br 0.14944(6) 0.57202(7) 0.59186(3) 0.03067(18) Uani 1 1 d . . . . .
Br2 Br 0.23853(7) 0.75640(7) 0.43307(3) 0.02924(17) Uani 1 1 d . . . . .
Rb1 Rb 0.333333 0.666667 0.30437(4) 0.0213(3) Uani 1 3 d S T P . .
O1 O 0.2695(4) 0.4439(4) 0.7493(2) 0.0309(12) Uani 1 1 d . . . . .
O2 O 0.4908(5) 0.6056(5) 0.7668(3) 0.0382(13) Uani 1 1 d . . . . .
C1 C 0.3463(8) 0.4239(8) 0.7803(4) 0.044(2) Uani 1 1 d . . . . .
H1A H 0.325350 0.347188 0.775365 0.053 Uiso 1 1 calc R U . . .
H1B H 0.346806 0.438786 0.825291 0.053 Uiso 1 1 calc R U . . .
C2 C 0.4565(7) 0.4937(7) 0.7539(4) 0.0385(19) Uani 1 1 d . . . . .
H2A H 0.507678 0.474612 0.772895 0.046 Uiso 1 1 calc R U . . .
H2B H 0.455402 0.482249 0.708504 0.046 Uiso 1 1 calc R U . . .
C3 C 0.5957(7) 0.6788(7) 0.7423(4) 0.0354(18) Uani 1 1 d . . . . .
H3A H 0.593255 0.682048 0.696400 0.042 Uiso 1 1 calc R U . . .
H3B H 0.647732 0.655574 0.754040 0.042 Uiso 1 1 calc R U . . .
C4 C 0.6280(8) 0.7875(7) 0.7704(5) 0.043(2) Uani 1 1 d . . . . .
H4A H 0.625122 0.781748 0.816344 0.051 Uiso 1 1 calc R U . . .
H4B H 0.702945 0.839997 0.758322 0.051 Uiso 1 1 calc R U . . .
O3 O 0.5550(6) 0.8226(5) 0.2495(3) 0.0533(18) Uani 1 1 d . . . . .
O4 O 0.4907(5) 0.5991(5) 0.2675(3) 0.0423(15) Uani 1 1 d . . . . .
C5 C 0.6330(9) 0.7891(8) 0.2661(5) 0.056(3) Uani 1 1 d . . . . .
H5A H 0.638309 0.786294 0.311855 0.067 Uiso 1 1 calc R U . . .
H5B H 0.705030 0.841351 0.249568 0.067 Uiso 1 1 calc R U . . .
C6 C 0.5841(9) 0.9304(7) 0.2747(4) 0.046(2) Uani 1 1 d . . . . .
H6A H 0.659704 0.982870 0.263823 0.055 Uiso 1 1 calc R U . . .
H6B H 0.578128 0.926525 0.320624 0.055 Uiso 1 1 calc R U . . .
C7 C 0.5101(8) 0.9681(8) 0.2484(4) 0.039(2) Uani 1 1 d . . . . .
H7A H 0.531280 1.040787 0.264359 0.047 Uiso 1 1 calc R U . . .
H7B H 0.515090 0.971573 0.202482 0.047 Uiso 1 1 calc R U . . .
C8 C 0.5944(9) 0.6766(8) 0.2379(4) 0.049(2) Uani 1 1 d . . . . .
H8A H 0.584565 0.678405 0.192411 0.059 Uiso 1 1 calc R U . . .
H8B H 0.648591 0.654387 0.245418 0.059 Uiso 1 1 calc R U . . .
O5 O 0.3170(12) 0.6689(14) 0.8493(4) 0.061(4) Uiso 0.3333 1 d G . P A -1
N1 N 0.3866(7) 0.7629(7) 0.9427(4) 0.030(3) Uiso 0.3333 1 d G . P A -1
C9 C 0.3887(9) 0.7092(10) 0.8894(4) 0.040(4) Uiso 0.3333 1 d G . P A -1
H9 H 0.450770 0.702747 0.883126 0.048 Uiso 0.3333 1 calc R U P A -1
C10 C 0.4767(10) 0.8083(13) 0.9878(6) 0.049(4) Uiso 0.3333 1 d G . P A -1
H10B H 0.460008 0.842734 1.021960 0.074 Uiso 0.3333 1 calc R U P A -1
H10A H 0.486997 0.750397 1.004298 0.074 Uiso 0.3333 1 calc R U P A -1
H10C H 0.542701 0.861762 0.966903 0.074 Uiso 0.3333 1 calc R U P A -1
C11 C 0.2926(11) 0.7766(16) 0.9562(7) 0.057(5) Uiso 0.3333 1 d G . P A -1
H11B H 0.304756 0.816018 0.995368 0.086 Uiso 0.3333 1 calc R U P A -1
H11A H 0.283408 0.817092 0.922441 0.086 Uiso 0.3333 1 calc R U P A -1
H11C H 0.227656 0.705719 0.959828 0.086 Uiso 0.3333 1 calc R U P A -1
O6 O 0.353(2) 0.689(2) 0.1397(9) 0.059(5) Uiso 0.1667 1 d G . P B -2
N2 N 0.4326(18) 0.6546(18) 0.0539(9) 0.059(5) Uiso 0.1667 1 d G . P B -2
C12 C 0.410(2) 0.7192(17) 0.0924(10) 0.059(5) Uiso 0.1667 1 d G . P B -2
H12 H 0.441918 0.792923 0.081398 0.071 Uiso 0.1667 1 calc R U P B -2
C13 C 0.502(3) 0.699(3) -0.0016(14) 0.059(5) Uiso 0.1667 1 d G . P B -2
H13C H 0.507862 0.640818 -0.022400 0.088 Uiso 0.1667 1 calc R U P B -2
H13A H 0.470591 0.728339 -0.030220 0.088 Uiso 0.1667 1 calc R U P B -2
H13B H 0.573882 0.755400 0.011101 0.088 Uiso 0.1667 1 calc R U P B -2
C14 C 0.386(4) 0.5384(19) 0.0676(16) 0.059(5) Uiso 0.1667 1 d G . P B -2
H14A H 0.410358 0.505765 0.035959 0.088 Uiso 0.1667 1 calc R U P B -2
H14C H 0.410978 0.529841 0.108625 0.088 Uiso 0.1667 1 calc R U P B -2
H14B H 0.307728 0.502837 0.067280 0.088 Uiso 0.1667 1 calc R U P B -2

loop_
_atom_site_aniso_label
_atom_site_aniso_U_11
_atom_site_aniso_U_22
_atom_site_aniso_U_33
_atom_site_aniso_U_23
_atom_site_aniso_U_13
_atom_site_aniso_U_12
Ba1 0.0295(3) 0.0295(3) 0.0242(4) 0.000 0.000 0.01474(14)
Sb1 0.01892(10) 0.01892(10) 0.01568(16) 0.000 0.000 0.00946(5)
Br1 0.0265(4) 0.0273(5) 0.0354(5) 0.0031(3) 0.0023(3) 0.0114(4)
Br2 0.0265(4) 0.0271(4) 0.0348(4) 0.0015(3) -0.0005(3) 0.0139(4)
Rb1 0.0215(4) 0.0215(4) 0.0209(5) 0.000 0.000 0.01073(19)
O1 0.027(3) 0.021(2) 0.039(3) 0.0097(19) 0.000(2) 0.008(2)
O2 0.034(3) 0.028(3) 0.050(3) 0.002(2) -0.007(2) 0.013(2)
C1 0.053(5) 0.030(4) 0.045(4) 0.012(3) -0.015(4) 0.018(4)
C2 0.038(5) 0.034(4) 0.046(4) 0.011(3) -0.011(4) 0.020(4)
C3 0.027(4) 0.037(4) 0.047(4) -0.001(3) -0.010(3) 0.020(4)
C4 0.024(4) 0.046(5) 0.049(5) -0.002(4) -0.014(3) 0.010(4)
O3 0.056(4) 0.035(4) 0.067(4) -0.003(3) 0.005(3) 0.021(3)
O4 0.047(4) 0.045(4) 0.038(3) -0.002(2) 0.014(2) 0.025(3)
C5 0.045(6) 0.053(6) 0.074(7) 0.024(5) 0.024(5) 0.029(5)
C6 0.052(6) 0.033(5) 0.048(5) 0.009(4) 0.019(4) 0.018(4)
C7 0.038(5) 0.032(4) 0.042(4) 0.017(3) 0.013(3) 0.013(4)
C8 0.055(6) 0.047(5) 0.056(5) 0.014(4) 0.031(4) 0.033(5)

loop_
_atom_type_symbol
_atom_type_description
_atom_type_scat_dispersion_real
_atom_type_scat_dispersion_imag
_atom_type_scat_source
C C 0.0033 0.0016 'International Tables Vol C Tables 4.2.6.8 and 6.1.1.4'
H H 0.0000 0.0000 'International Tables Vol C Tables 4.2.6.8 and 6.1.1.4'
Ba Ba -0.3244 2.2819 'International Tables Vol C Tables 4.2.6.8 and 6.1.1.4'
Br Br -0.2901 2.4595 'International Tables Vol C Tables 4.2.6.8 and 6.1.1.4'
N N 0.0061 0.0033 'International Tables Vol C Tables 4.2.6.8 and 6.1.1.4'
O O 0.0106 0.0060 'International Tables Vol C Tables 4.2.6.8 and 6.1.1.4'
Rb Rb -0.9393 2.9676 'International Tables Vol C Tables 4.2.6.8 and 6.1.1.4'
Sb Sb -0.5866 1.5461 'International Tables Vol C Tables 4.2.6.8 and 6.1.1.4'

loop_
_geom_angle_atom_site_label_1
_geom_angle_atom_site_label_2
_geom_angle_atom_site_label_3
_geom_angle
_geom_angle_site_symmetry_1
_geom_angle_site_symmetry_3
_geom_angle_publ_flag
Br1 Ba1 Br1 67.72(2) 3_565 2_665 ?
Br1 Ba1 Br1 67.72(2) . 3_565 ?
Br1 Ba1 Br1 67.72(2) . 2_665 ?
O1 Ba1 Br1 141.76(11) 2_665 . ?
O1 Ba1 Br1 75.44(10) 3_565 . ?
O1 Ba1 Br1 89.45(10) 3_565 3_565 ?
O1 Ba1 Br1 141.76(11) . 3_565 ?
O1 Ba1 Br1 141.76(11) 3_565 2_665 ?
O1 Ba1 Br1 75.44(10) . 2_665 ?
O1 Ba1 Br1 75.44(10) 2_665 3_565 ?
O1 Ba1 Br1 89.45(10) 2_665 2_665 ?
O1 Ba1 Br1 89.45(10) . . ?
O1 Ba1 O1 114.95(8) 3_565 . ?
O1 Ba1 O1 114.95(7) 2_665 . ?
O1 Ba1 O1 114.95(8) 3_565 2_665 ?
O1 Ba1 O2 146.34(16) 2_665 3_565 ?
O1 Ba1 O2 57.18(16) 3_565 2_665 ?
O1 Ba1 O2 57.18(16) 2_665 . ?
O1 Ba1 O2 146.33(16) . 2_665 ?
O1 Ba1 O2 58.01(16) 3_565 3_565 ?
O1 Ba1 O2 57.18(16) . 3_565 ?
O1 Ba1 O2 58.01(16) 2_665 2_665 ?
O1 Ba1 O2 146.34(16) 3_565 . ?
O1 Ba1 O2 58.01(16) . . ?
O2 Ba1 Br1 71.40(12) 2_665 3_565 ?
O2 Ba1 Br1 116.14(12) 3_565 2_665 ?
O2 Ba1 Br1 132.94(11) 3_565 3_565 ?
O2 Ba1 Br1 116.14(12) 2_665 . ?
O2 Ba1 Br1 132.94(11) . . ?
O2 Ba1 Br1 71.40(12) 3_565 . ?
O2 Ba1 Br1 116.14(12) . 3_565 ?
O2 Ba1 Br1 71.40(12) . 2_665 ?
O2 Ba1 Br1 132.94(11) 2_665 2_665 ?
O2 Ba1 O2 108.46(12) 2_665 . ?
O2 Ba1 O2 108.46(12) 3_565 . ?
O2 Ba1 O2 108.46(12) 2_665 3_565 ?
O5 Ba1 Br1 144.6(4) . 2_665 ?
O5 Ba1 Br1 139.0(4) . 3_565 ?
O5 Ba1 Br1 135.8(3) . . ?
O5 Ba1 O1 78.6(4) . . ?
O5 Ba1 O1 71.8(4) . 3_565 ?
O5 Ba1 O1 80.1(3) . 2_665 ?
O5 Ba1 O2 67.8(4) . 2_665 ?
O5 Ba1 O2 74.6(4) . . ?
O5 Ba1 O2 66.4(3) . 3_565 ?
Br1 Sb1 Br1 86.68(3) 3_565 . ?
Br1 Sb1 Br1 86.68(3) . 2_665 ?
Br1 Sb1 Br1 86.68(3) 3_565 2_665 ?
Br1 Sb1 Rb1 127.58(2) 3_565 . ?
Br1 Sb1 Rb1 127.58(2) . . ?
Br1 Sb1 Rb1 127.58(2) 2_665 . ?
Br2 Sb1 Br1 92.05(3) . 3_565 ?
Br2 Sb1 Br1 92.13(2) . . ?
Br2 Sb1 Br1 92.13(2) 3_565 3_565 ?
Br2 Sb1 Br1 92.06(3) 2_665 . ?
Br2 Sb1 Br1 178.31(4) 3_565 . ?
Br2 Sb1 Br1 92.06(3) 3_565 2_665 ?
Br2 Sb1 Br1 92.13(2) 2_665 2_665 ?
Br2 Sb1 Br1 178.31(4) . 2_665 ?
Br2 Sb1 Br1 178.31(4) 2_665 3_565 ?
Br2 Sb1 Br2 89.11(3) 2_665 3_565 ?
Br2 Sb1 Br2 89.11(3) . 2_665 ?
Br2 Sb1 Br2 89.11(3) . 3_565 ?
Br2 Sb1 Rb1 54.11(2) 2_665 . ?
Br2 Sb1 Rb1 54.11(2) . . ?
Br2 Sb1 Rb1 54.11(2) 3_565 . ?
Sb1 Br1 Ba1 87.54(3) . . ?
Sb1 Br2 Rb1 86.27(3) . . ?
Br2 Rb1 Br2 67.04(3) . 2_665 ?
Br2 Rb1 Br2 67.04(3) 3_565 2_665 ?
Br2 Rb1 Br2 67.04(3) . 3_565 ?
Br2 Rb1 C6 96.53(14) . . ?
Br2 Rb1 C6 66.15(15) 3_565 . ?
Br2 Rb1 C6 96.53(14) 2_665 2_665 ?
Br2 Rb1 C6 133.13(15) 3_565 2_665 ?
Br2 Rb1 C6 66.15(15) . 2_665 ?
Br2 Rb1 C6 133.13(15) 2_665 . ?
O3 Rb1 Br2 133.87(13) . 2_665 ?
O3 Rb1 Br2 73.85(13) 2_665 . ?
O3 Rb1 Br2 133.86(13) 2_665 3_565 ?
O3 Rb1 Br2 118.40(13) . . ?
O3 Rb1 Br2 118.40(13) 2_665 2_665 ?
O3 Rb1 Br2 73.86(13) . 3_565 ?
O3 Rb1 Br2 118.40(13) 3_565 3_565 ?
O3 Rb1 Br2 133.86(13) 3_565 . ?
O3 Rb1 Br2 73.85(13) 3_565 2_665 ?
O3 Rb1 O3 106.10(15) 2_665 . ?
O3 Rb1 O3 106.10(15) 3_565 . ?
O3 Rb1 O3 106.10(15) 2_665 3_565 ?
O3 Rb1 C6 22.49(19) 2_665 2_665 ?
O3 Rb1 C6 96.0(2) 2_665 . ?
O3 Rb1 C6 22.49(18) . . ?
O3 Rb1 C6 128.6(2) . 2_665 ?
O3 Rb1 C6 128.6(2) 3_565 . ?
O3 Rb1 C6 96.0(2) 3_565 2_665 ?
O3 Rb1 O6 68.1(6) 2_665 . ?
O3 Rb1 O6 62.8(5) . . ?
O3 Rb1 O6 71.3(5) 3_565 . ?
O4 Rb1 Br2 90.91(12) 2_665 3_565 ?
O4 Rb1 Br2 78.08(12) 3_565 2_665 ?
O4 Rb1 Br2 143.73(12) 3_565 3_565 ?
O4 Rb1 Br2 143.73(12) 2_665 2_665 ?
O4 Rb1 Br2 143.73(12) . . ?
O4 Rb1 Br2 90.91(12) . 2_665 ?
O4 Rb1 Br2 78.08(12) 2_665 . ?
O4 Rb1 Br2 90.91(12) 3_565 . ?
O4 Rb1 Br2 78.08(12) . 3_565 ?
O4 Rb1 O3 141.88(18) 3_565 . ?
O4 Rb1 O3 57.05(19) 2_665 2_665 ?
O4 Rb1 O3 57.05(19) . . ?
O4 Rb1 O3 57.05(19) 3_565 3_565 ?
O4 Rb1 O3 56.58(19) 2_665 . ?
O4 Rb1 O3 56.58(19) 3_565 2_665 ?
O4 Rb1 O3 56.58(19) . 3_565 ?
O4 Rb1 O3 141.89(18) 2_665 3_565 ?
O4 Rb1 O3 141.89(18) . 2_665 ?
O4 Rb1 O4 113.18(10) 3_565 . ?
O4 Rb1 O4 113.18(10) 2_665 . ?
O4 Rb1 O4 113.18(10) 2_665 3_565 ?
O4 Rb1 C6 77.4(2) 2_665 2_665 ?
O4 Rb1 C6 39.8(2) 2_665 . ?
O4 Rb1 C6 77.4(2) . . ?
O4 Rb1 C6 148.2(2) . 2_665 ?
O4 Rb1 C6 148.2(2) 3_565 . ?
O4 Rb1 C6 39.8(2) 3_565 2_665 ?
O4 Rb1 O6 79.1(5) 3_565 . ?
O4 Rb1 O6 74.0(6) . . ?
O4 Rb1 O6 70.7(5) 2_665 . ?
C6 Rb1 C6 117.17(8) 2_665 . ?
O6 Rb1 Br2 139.7(6) . . ?
O6 Rb1 Br2 144.8(5) . 2_665 ?
O6 Rb1 C6 82.4(6) . 2_665 ?
O6 Rb1 C6 75.3(5) . . ?
C1 O1 Ba1 118.2(5) . . ?
C1 O1 C4 112.3(6) . 3_565 ?
C4 O1 Ba1 118.7(5) 3_565 . ?
C2 O2 Ba1 111.7(4) . . ?
C3 O2 Ba1 109.1(4) . . ?
C3 O2 C2 113.0(7) . . ?
O1 C1 H1A 109.6 . . ?
O1 C1 H1B 109.6 . . ?
O1 C1 C2 110.4(6) . . ?
H1A C1 H1B 108.1 . . ?
C2 C1 H1A 109.6 . . ?
C2 C1 H1B 109.6 . . ?
O2 C2 C1 109.2(8) . . ?
O2 C2 H2A 109.8 . . ?
O2 C2 H2B 109.8 . . ?
C1 C2 H2A 109.8 . . ?
C1 C2 H2B 109.8 . . ?
H2A C2 H2B 108.3 . . ?
O2 C3 H3A 110.5 . . ?
O2 C3 H3B 110.5 . . ?
O2 C3 C4 106.0(7) . . ?
H3A C3 H3B 108.7 . . ?
C4 C3 H3A 110.5 . . ?
C4 C3 H3B 110.5 . . ?
O1 C4 C3 110.5(7) 2_665 . ?
O1 C4 H4A 109.5 2_665 . ?
O1 C4 H4B 109.5 2_665 . ?
C3 C4 H4A 109.5 . . ?
C3 C4 H4B 109.5 . . ?
H4A C4 H4B 108.1 . . ?
C5 O3 Rb1 110.5(5) . . ?
C5 O3 C6 112.8(8) . . ?
C6 O3 Rb1 105.5(5) . . ?
C7 O4 Rb1 122.6(5) 3_565 . ?
C7 O4 C8 110.4(6) 3_565 . ?
C8 O4 Rb1 120.6(5) . . ?
O3 C5 H5A 110.1 . . ?
O3 C5 H5B 110.1 . . ?
O3 C5 C8 108.2(9) . . ?
H5A C5 H5B 108.4 . . ?
C8 C5 H5A 110.1 . . ?
C8 C5 H5B 110.1 . . ?
Rb1 C6 H6A 160.2 . . ?
Rb1 C6 H6B 76.2 . . ?
O3 C6 Rb1 52.0(4) . . ?
O3 C6 H6A 109.6 . . ?
O3 C6 H6B 109.6 . . ?
O3 C6 C7 110.5(8) . . ?
H6A C6 H6B 108.1 . . ?
C7 C6 Rb1 86.2(5) . . ?
C7 C6 H6A 109.6 . . ?
C7 C6 H6B 109.6 . . ?
O4 C7 C6 107.9(7) 2_665 . ?
O4 C7 H7A 110.1 2_665 . ?
O4 C7 H7B 110.1 2_665 . ?
C6 C7 H7A 110.1 . . ?
C6 C7 H7B 110.1 . . ?
H7A C7 H7B 108.4 . . ?
O4 C8 C5 108.4(7) . . ?
O4 C8 H8A 110.0 . . ?
O4 C8 H8B 110.0 . . ?
C5 C8 H8A 110.0 . . ?
C5 C8 H8B 110.0 . . ?
H8A C8 H8B 108.4 . . ?
C9 O5 Ba1 130.0(7) . . ?
C9 N1 C10 121.8 . . ?
C9 N1 C11 120.5 . . ?
C10 N1 C11 117.7 . . ?
O5 C9 N1 126.0 . . ?
O5 C9 H9 117.0 . . ?
N1 C9 H9 117.0 . . ?
N1 C10 H10B 109.5 . . ?
N1 C10 H10A 109.5 . . ?
N1 C10 H10C 109.5 . . ?
H10B C10 H10A 109.5 . . ?
H10B C10 H10C 109.5 . . ?
H10A C10 H10C 109.5 . . ?
N1 C11 H11B 109.5 . . ?
N1 C11 H11A 109.5 . . ?
N1 C11 H11C 109.5 . . ?
H11B C11 H11A 109.5 . . ?
H11B C11 H11C 109.5 . . ?
H11A C11 H11C 109.5 . . ?
C12 O6 Rb1 149.0(15) . . ?
C12 N2 C13 121.8 . . ?
C12 N2 C14 120.5 . . ?
C13 N2 C14 117.7 . . ?
O6 C12 N2 125.9 . . ?
O6 C12 H12 117.0 . . ?
N2 C12 H12 117.0 . . ?
N2 C13 H13C 109.5 . . ?
N2 C13 H13A 109.5 . . ?
N2 C13 H13B 109.5 . . ?
H13C C13 H13A 109.5 . . ?
H13C C13 H13B 109.5 . . ?
H13A C13 H13B 109.5 . . ?
N2 C14 H14A 109.5 . . ?
N2 C14 H14C 109.5 . . ?
N2 C14 H14B 109.5 . . ?
H14A C14 H14C 109.5 . . ?
H14A C14 H14B 109.5 . . ?
H14C C14 H14B 109.5 . . ?

loop_
_geom_bond_atom_site_label_1
_geom_bond_atom_site_label_2
_geom_bond_distance
_geom_bond_site_symmetry_2
_geom_bond_publ_flag
Ba1 Br1 3.4786(9) 3_565 ?
Ba1 Br1 3.4785(9) 2_665 ?
Ba1 Br1 3.4785(9) . ?
Ba1 O1 2.868(5) . ?
Ba1 O1 2.868(5) 3_565 ?
Ba1 O1 2.868(5) 2_665 ?
Ba1 O2 2.928(6) . ?
Ba1 O2 2.928(6) 2_665 ?
Ba1 O2 2.928(6) 3_565 ?
Ba1 O5 2.775(9) . ?
Sb1 Br1 2.8238(10) 2_665 ?
Sb1 Br1 2.8239(10) . ?
Sb1 Br1 2.8239(10) 3_565 ?
Sb1 Br2 2.7719(10) 3_565 ?
Sb1 Br2 2.7719(10) . ?
Sb1 Br2 2.7719(10) 2_665 ?
Sb1 Rb1 4.3376(15) . ?
Br2 Rb1 3.5217(11) . ?
Rb1 O3 3.003(7) . ?
Rb1 O3 3.003(7) 3_565 ?
Rb1 O3 3.003(7) 2_665 ?
Rb1 O4 2.914(6) 3_565 ?
Rb1 O4 2.914(6) . ?
Rb1 O4 2.914(6) 2_665 ?
Rb1 C6 3.672(10) 2_665 ?
Rb1 C6 3.672(10) . ?
Rb1 O6 3.48(2) . ?
O1 C1 1.406(10) . ?
O1 C4 1.431(10) 3_565 ?
O2 C2 1.422(10) . ?
O2 C3 1.407(10) . ?
C1 H1A 0.9700 . ?
C1 H1B 0.9700 . ?
C1 C2 1.466(12) . ?
C2 H2A 0.9700 . ?
C2 H2B 0.9700 . ?
C3 H3A 0.9700 . ?
C3 H3B 0.9700 . ?
C3 C4 1.482(11) . ?
C4 H4A 0.9700 . ?
C4 H4B 0.9700 . ?
O3 C5 1.435(12) . ?
O3 C6 1.458(11) . ?
O4 C7 1.422(11) 3_565 ?
O4 C8 1.454(11) . ?
C5 H5A 0.9700 . ?
C5 H5B 0.9700 . ?
C5 C8 1.513(13) . ?
C6 H6A 0.9700 . ?
C6 H6B 0.9700 . ?
C6 C7 1.490(13) . ?
C7 H7A 0.9700 . ?
C7 H7B 0.9700 . ?
C8 H8A 0.9700 . ?
C8 H8B 0.9700 . ?
O5 C9 1.2168 . ?
N1 C9 1.3619 . ?
N1 C10 1.4506 . ?
N1 C11 1.4541 . ?
C9 H9 0.9300 . ?
C10 H10B 0.9600 . ?
C10 H10A 0.9600 . ?
C10 H10C 0.9600 . ?
C11 H11B 0.9600 . ?
C11 H11A 0.9600 . ?
C11 H11C 0.9600 . ?
O6 C12 1.2169 . ?
N2 C12 1.3624 . ?
N2 C13 1.4498 . ?
N2 C14 1.4531 . ?
C12 H12 0.9300 . ?
C13 H13C 0.9600 . ?
C13 H13A 0.9600 . ?
C13 H13B 0.9600 . ?
C14 H14A 0.9600 . ?
C14 H14C 0.9600 . ?
C14 H14B 0.9600 . ?

loop_
_geom_torsion_atom_site_label_1
_geom_torsion_atom_site_label_2
_geom_torsion_atom_site_label_3
_geom_torsion_atom_site_label_4
_geom_torsion
_geom_torsion_site_symmetry_1
_geom_torsion_site_symmetry_2
_geom_torsion_site_symmetry_3
_geom_torsion_site_symmetry_4
_geom_torsion_publ_flag
Ba1 O1 C1 C2 -40.2(9) . . . . ?
Ba1 O2 C2 C1 -55.9(7) . . . . ?
Ba1 O2 C3 C4 66.3(6) . . . . ?
Ba1 O5 C9 N1 140.0(11) . . . . ?
Rb1 O3 C5 C8 61.8(8) . . . . ?
Rb1 O3 C6 C7 -67.6(6) . . . . ?
Rb1 O4 C8 C5 34.6(9) . . . . ?
Rb1 C6 C7 O4 14.6(6) . . . 2_665 ?
Rb1 O6 C12 N2 99(3) . . . . ?
O1 C1 C2 O2 64.7(8) . . . . ?
O2 C3 C4 O1 -64.6(9) . . . 2_665 ?
C2 O2 C3 C4 -168.8(6) . . . . ?
C3 O2 C2 C1 -179.3(6) . . . . ?
C4 O1 C1 C2 175.9(7) 3_565 . . . ?
O3 C5 C8 O4 -64.3(10) . . . . ?
O3 C6 C7 O4 61.5(9) . . . 2_665 ?
C5 O3 C6 Rb1 -120.7(7) . . . . ?
C5 O3 C6 C7 171.7(7) . . . . ?
C6 O3 C5 C8 179.7(7) . . . . ?
C7 O4 C8 C5 -172.7(8) 3_565 . . . ?
C10 N1 C9 O5 -179.9 . . . . ?
C11 N1 C9 O5 0.0 . . . . ?
C13 N2 C12 O6 -179.9 . . . . ?
C14 N2 C12 O6 0.1 . . . . ?

loop_
_twin_individual_id
_twin_individual_mass_fraction_refined
1 0.609(10)
2 0.391(10)
